data_4502326
loop_
_publ_author_name
'Li, Xinfa'
'Liu, Tianfu'
'Lin, Qipu'
'Cao, Rong'

_publ_section_title
;
 Rare Earth Metal Oxalatophosphonates: Syntheses, Structure Diversity, and
 Photoluminescence Properties
;
_journal_issue 2
_journal_name_full 'Crystal Growth &amp; Design'
_journal_page_first 608
_journal_paper_doi 10.1021/cg900995u
_journal_volume 10
_journal_year 2010
_chemical_formula_sum 'C11 H21 N O17 P Y2'
_chemical_formula_weight 648.08
_chemical_name_systematic
; 
 ? 
;
_space_group_IT_number 2
_symmetry_cell_setting triclinic
_symmetry_space_group_name_Hall '-P 1'
_symmetry_space_group_name_H-M 'P -1'
_atom_sites_solution_hydrogens geom
_atom_sites_solution_primary direct
_atom_sites_solution_secondary difmap
_audit_creation_method SHELXL-97
_cell_angle_alpha 73.314(19)
_cell_angle_beta 69.540(16)
_cell_angle_gamma 66.572(16)
_cell_formula_units_Z 2
_cell_length_a 9.566(4)
_cell_length_b 10.458(4)
_cell_length_c 12.360(5)
_cell_measurement_reflns_used 1212
_cell_measurement_temperature 293(2)
_cell_measurement_theta_max 27.4797
_cell_measurement_theta_min 2.4083
_cell_volume 1047.1(7)
_computing_cell_refinement 'CrystalClear (Rigaku Inc., 2007)'
_computing_data_collection 'CrystalClear (Rigaku Inc., 2007)'
_computing_data_reduction 'CrystalClear (Rigaku Inc., 2007)'
_computing_molecular_graphics 'Bruker SHELXTL'
_computing_publication_material 'Bruker SHELXTL'
_computing_structure_refinement 'SHELXL-97 (Sheldrick, 1997)'
_computing_structure_solution 'SHELXS-97 (Sheldrick, 1990)'
_diffrn_ambient_temperature 293(2)
_diffrn_measured_fraction_theta_full 0.992
_diffrn_measured_fraction_theta_max 0.992
_diffrn_measurement_device_type 'CCD area detector'
_diffrn_measurement_method '\w scans'
_diffrn_radiation_monochromator graphite
_diffrn_radiation_source 'fine-focus sealed tube'
_diffrn_radiation_type MoK\a
_diffrn_radiation_wavelength 0.71073
_diffrn_reflns_av_R_equivalents 0.0377
_diffrn_reflns_av_sigmaI/netI 0.0579
_diffrn_reflns_limit_h_max 7
_diffrn_reflns_limit_h_min -12
_diffrn_reflns_limit_k_max 13
_diffrn_reflns_limit_k_min -13
_diffrn_reflns_limit_l_max 15
_diffrn_reflns_limit_l_min -16
_diffrn_reflns_number 8249
_diffrn_reflns_theta_full 27.52
_diffrn_reflns_theta_max 27.52
_diffrn_reflns_theta_min 2.15
_diffrn_standards_interval_count none
_diffrn_standards_interval_time none
_exptl_absorpt_coefficient_mu 5.677
_exptl_absorpt_correction_T_max 0.613
_exptl_absorpt_correction_T_min 0.256
_exptl_absorpt_correction_type empirical
_exptl_absorpt_process_details 'CrystalClear (Rigaku Inc., 2007)'
_exptl_crystal_colour colorless
_exptl_crystal_density_diffrn 2.056
_exptl_crystal_density_method 'not measured'
_exptl_crystal_description Block
_exptl_crystal_F_000 646
_exptl_crystal_size_max 0.30
_exptl_crystal_size_mid 0.20
_exptl_crystal_size_min 0.08
_refine_diff_density_max 1.189
_refine_diff_density_min -1.483
_refine_diff_density_rms 0.159
_refine_ls_extinction_method none
_refine_ls_goodness_of_fit_ref 1.002
_refine_ls_hydrogen_treatment constr
_refine_ls_matrix_type full
_refine_ls_number_parameters 289
_refine_ls_number_reflns 4790
_refine_ls_number_restraints 0
_refine_ls_restrained_S_all 1.002
_refine_ls_R_factor_all 0.0580
_refine_ls_R_factor_gt 0.0467
_refine_ls_shift/su_max 0.000
_refine_ls_shift/su_mean 0.000
_refine_ls_structure_factor_coef Fsqd
_refine_ls_weighting_details 'calc w=1/[\s^2^(Fo^2^)+(0.0400P)^2^+5.0000P] where P=(Fo^2^+2Fc^2^)/3'
_refine_ls_weighting_scheme calc
_refine_ls_wR_factor_gt 0.1075
_refine_ls_wR_factor_ref 0.1133
_reflns_number_gt 3951
_reflns_number_total 4790
_reflns_threshold_expression >2sigma(I)
_cod_data_source_file cg900995u_si_002.cif
_cod_data_source_block 13-Y
_cod_depositor_comments
;
The following automatic conversions were performed:

'_symmetry_cell_setting' value 'Triclinic' changed to 'triclinic'
according to /home/saulius/struct/CIF-dictionaries/cif_core.dic
dictionary named 'cif_core.dic' version 2.4.2 from 2011-04-26.

Automatic conversion script
Id: cif_fix_values 1715 2011-07-08 13:25:40Z adriana 
;
_cod_original_sg_symbol_H-M P-1
_cod_database_code 4502326

loop_
_symmetry_equiv_pos_as_xyz
'x, y, z'
'-x, -y, -z'

loop_
_atom_site_label
_atom_site_type_symbol
_atom_site_fract_x
_atom_site_fract_y
_atom_site_fract_z
_atom_site_U_iso_or_equiv
_atom_site_adp_type
_atom_site_occupancy
_atom_site_symmetry_multiplicity
_atom_site_calc_flag
_atom_site_refinement_flags
Y1 Y 0.43765(5) 0.68022(4) 0.26342(4) 0.01558(12) Uani 1 1 d .
Y2 Y 0.90722(5) 0.67198(4) -0.20549(4) 0.01584(12) Uani 1 1 d .
P1 P 0.84004(13) 0.67627(12) 0.10508(10) 0.0160(2) Uani 1 1 d .
N1 N 0.7623(5) 0.8923(4) 0.2277(3) 0.0182(8) Uani 1 1 d .
H1C H 0.6637 0.8857 0.2513 0.022 Uiso 1 1 calc R
O1 O 0.8307(4) 0.6918(4) -0.0178(3) 0.0266(8) Uani 1 1 d .
O2 O 0.6928(4) 0.6576(3) 0.1972(3) 0.0231(7) Uani 1 1 d .
O3 O 0.9917(4) 0.5677(3) 0.1324(3) 0.0224(7) Uani 1 1 d .
O4 O 0.2354(4) 0.5749(4) 0.3576(3) 0.0239(7) Uani 1 1 d .
O5 O 0.1206(4) 0.4371(4) 0.3384(3) 0.0232(7) Uani 1 1 d .
O6 O 0.4631(4) 0.5086(4) 0.1610(3) 0.0232(7) Uani 1 1 d .
O7 O 0.3291(4) 0.3940(4) 0.1319(3) 0.0211(7) Uani 1 1 d .
O8 O 0.9241(4) 0.9043(4) -0.2253(4) 0.0381(10) Uani 1 1 d .
O9 O 0.8032(4) 1.1395(4) -0.2575(4) 0.0292(8) Uani 1 1 d .
O10 O 0.6823(4) 0.8636(4) -0.2511(3) 0.0285(8) Uani 1 1 d .
O11 O 0.5518(4) 1.0969(3) -0.2660(3) 0.0232(7) Uani 1 1 d .
O12 O 0.5699(4) 0.4518(4) 0.3627(3) 0.0244(7) Uani 1 1 d .
O13 O 0.6063(4) 0.3211(3) 0.5355(3) 0.0225(7) Uani 1 1 d .
O14 O 1.1555(4) 0.6553(4) -0.1978(3) 0.0256(8) Uani 1 1 d .
O15 O 1.0661(5) 0.7114(5) -0.4078(3) 0.0360(9) Uani 1 1 d .
O16 O 0.4570(5) 0.7838(4) 0.0545(3) 0.0391(10) Uani 1 1 d .
O17 O 1.2503(5) 0.6747(4) -0.0179(3) 0.0384(10) Uani 1 1 d .
H17A H 1.2728 0.5938 0.0252 0.046 Uiso 1 1 d R
H17B H 1.2211 0.6685 -0.0732 0.046 Uiso 1 1 d R
C1 C 0.8396(6) 0.8502(5) 0.1099(4) 0.0233(10) Uani 1 1 d .
H1A H 0.9480 0.8493 0.0853 0.028 Uiso 1 1 calc R
H1B H 0.7854 0.9209 0.0542 0.028 Uiso 1 1 calc R
C2 C 0.7424(7) 1.0439(5) 0.2222(5) 0.0283(11) Uani 1 1 d .
H2A H 0.6862 1.1041 0.1642 0.034 Uiso 1 1 calc R
H2B H 0.8457 1.0547 0.1980 0.034 Uiso 1 1 calc R
C3 C 0.6518(7) 1.0898(6) 0.3401(5) 0.0349(13) Uani 1 1 d .
H3A H 0.6457 1.1860 0.3351 0.042 Uiso 1 1 calc R
H3B H 0.5449 1.0882 0.3605 0.042 Uiso 1 1 calc R
C4 C 0.7310(8) 0.9934(7) 0.4348(5) 0.0379(14) Uani 1 1 d .
H4A H 0.6663 1.0204 0.5102 0.045 Uiso 1 1 calc R
H4B H 0.8328 1.0038 0.4196 0.045 Uiso 1 1 calc R
C5 C 0.7539(8) 0.8393(7) 0.4382(5) 0.0387(14) Uani 1 1 d .
H5A H 0.8105 0.7786 0.4960 0.046 Uiso 1 1 calc R
H5B H 0.6516 0.8269 0.4615 0.046 Uiso 1 1 calc R
C6 C 0.8462(6) 0.7967(6) 0.3189(5) 0.0283(11) Uani 1 1 d .
H6A H 0.9513 0.8028 0.2979 0.034 Uiso 1 1 calc R
H6B H 0.8571 0.6996 0.3221 0.034 Uiso 1 1 calc R
C7 C 0.2241(5) 0.4934(5) 0.3066(4) 0.0182(9) Uani 1 1 d .
C8 C 0.3512(5) 0.4613(5) 0.1894(4) 0.0182(9) Uani 1 1 d .
C9 C 0.8121(6) 1.0131(5) -0.2453(4) 0.0223(10) Uani 1 1 d .
C10 C 0.6709(5) 0.9873(5) -0.2549(4) 0.0195(9) Uani 1 1 d .
C11 C 0.5503(5) 0.4347(5) 0.4706(4) 0.0164(9) Uani 1 1 d .

loop_
_atom_site_aniso_label
_atom_site_aniso_U_11
_atom_site_aniso_U_22
_atom_site_aniso_U_33
_atom_site_aniso_U_23
_atom_site_aniso_U_13
_atom_site_aniso_U_12
Y1 0.0156(2) 0.0115(2) 0.0162(2) 0.00089(16) -0.00471(16) -0.00283(16)
Y2 0.0152(2) 0.0119(2) 0.0173(2) 0.00036(16) -0.00547(16) -0.00228(16)
P1 0.0159(5) 0.0110(5) 0.0169(5) -0.0010(4) -0.0042(4) -0.0012(4)
N1 0.0190(19) 0.016(2) 0.0186(19) -0.0009(15) -0.0056(15) -0.0051(15)
O1 0.036(2) 0.0199(19) 0.0207(17) -0.0038(14) -0.0110(15) -0.0024(15)
O2 0.0153(16) 0.0171(17) 0.0267(18) 0.0005(14) -0.0014(13) -0.0016(13)
O3 0.0179(16) 0.0136(17) 0.0287(18) -0.0001(14) -0.0076(14) 0.0005(13)
O4 0.0257(18) 0.0216(18) 0.0246(17) -0.0060(14) -0.0017(14) -0.0111(15)
O5 0.0254(18) 0.0251(19) 0.0192(17) -0.0009(14) -0.0025(14) -0.0135(15)
O6 0.0238(18) 0.0270(19) 0.0202(17) -0.0032(14) -0.0028(14) -0.0131(15)
O7 0.0217(17) 0.0216(18) 0.0189(16) -0.0029(13) -0.0037(13) -0.0079(14)
O8 0.0236(19) 0.0115(18) 0.074(3) 0.0041(18) -0.0249(19) 0.0016(14)
O9 0.0175(17) 0.0125(17) 0.054(2) 0.0009(16) -0.0127(16) -0.0035(14)
O10 0.0284(19) 0.0121(17) 0.048(2) -0.0012(16) -0.0218(17) -0.0021(14)
O11 0.0169(16) 0.0119(16) 0.037(2) -0.0012(14) -0.0111(14) 0.0002(13)
O12 0.0300(19) 0.0193(18) 0.0154(16) -0.0016(13) -0.0058(14) -0.0008(14)
O13 0.0277(18) 0.0135(17) 0.0190(17) 0.0004(13) -0.0077(14) -0.0004(14)
O14 0.0194(17) 0.0224(19) 0.032(2) -0.0058(15) -0.0082(14) -0.0020(14)
O15 0.035(2) 0.051(3) 0.0234(19) 0.0000(18) -0.0024(16) -0.025(2)
O16 0.053(3) 0.030(2) 0.0219(19) 0.0034(16) -0.0108(18) -0.0060(19)
O17 0.045(2) 0.030(2) 0.034(2) 0.0088(17) -0.0206(19) -0.0071(18)
C1 0.029(3) 0.018(2) 0.019(2) -0.0014(19) -0.002(2) -0.007(2)
C2 0.038(3) 0.018(3) 0.030(3) -0.005(2) -0.004(2) -0.013(2)
C3 0.043(3) 0.025(3) 0.035(3) -0.013(2) -0.003(3) -0.011(3)
C4 0.043(3) 0.047(4) 0.029(3) -0.014(3) -0.009(3) -0.016(3)
C5 0.047(4) 0.040(4) 0.022(3) -0.002(2) -0.014(2) -0.004(3)
C6 0.026(3) 0.025(3) 0.028(3) -0.003(2) -0.013(2) 0.001(2)
C7 0.018(2) 0.015(2) 0.018(2) 0.0046(17) -0.0075(17) -0.0042(17)
C8 0.021(2) 0.013(2) 0.017(2) 0.0022(17) -0.0064(18) -0.0041(17)
C9 0.021(2) 0.015(2) 0.028(3) -0.0009(19) -0.008(2) -0.0036(19)
C10 0.021(2) 0.013(2) 0.022(2) -0.0016(18) -0.0099(19) -0.0009(18)
C11 0.015(2) 0.012(2) 0.017(2) -0.0005(17) -0.0024(17) -0.0023(17)

loop_
_atom_type_symbol
_atom_type_description
_atom_type_scat_dispersion_real
_atom_type_scat_dispersion_imag
_atom_type_scat_source
C C 0.0033 0.0016 'International Tables Vol C Tables 4.2.6.8 and 6.1.1.4'
H H 0.0000 0.0000 'International Tables Vol C Tables 4.2.6.8 and 6.1.1.4'
N N 0.0061 0.0033 'International Tables Vol C Tables 4.2.6.8 and 6.1.1.4'
O O 0.0106 0.0060 'International Tables Vol C Tables 4.2.6.8 and 6.1.1.4'
P P 0.1023 0.0942 'International Tables Vol C Tables 4.2.6.8 and 6.1.1.4'
Y Y -2.7962 3.5667 'International Tables Vol C Tables 4.2.6.8 and 6.1.1.4'

loop_
_geom_angle_atom_site_label_1
_geom_angle_atom_site_label_2
_geom_angle_atom_site_label_3
_geom_angle
_geom_angle_site_symmetry_1
_geom_angle_site_symmetry_3
O2 Y1 O9 137.15(12) . 2_675
O2 Y1 O13 100.46(13) . 2_666
O9 Y1 O13 91.94(13) 2_675 2_666
O2 Y1 O6 93.82(12) . .
O9 Y1 O6 107.45(13) 2_675 .
O13 Y1 O6 132.61(12) 2_666 .
O2 Y1 O11 75.00(12) . 2_675
O9 Y1 O11 68.49(12) 2_675 2_675
O13 Y1 O11 76.04(12) 2_666 2_675
O6 Y1 O11 151.21(12) . 2_675
O2 Y1 O4 149.60(12) . .
O9 Y1 O4 73.11(12) 2_675 .
O13 Y1 O4 76.97(12) 2_666 .
O6 Y1 O4 68.64(11) . .
O11 Y1 O4 131.60(12) 2_675 .
O2 Y1 O12 75.13(12) . .
O9 Y1 O12 146.21(12) 2_675 .
O13 Y1 O12 67.85(11) 2_666 .
O6 Y1 O12 72.82(12) . .
O11 Y1 O12 127.12(12) 2_675 .
O4 Y1 O12 75.98(13) . .
O2 Y1 O16 79.41(14) . .
O9 Y1 O16 73.83(14) 2_675 .
O13 Y1 O16 156.69(13) 2_666 .
O6 Y1 O16 70.26(13) . .
O11 Y1 O16 81.51(13) 2_675 .
O4 Y1 O16 114.81(14) . .
O12 Y1 O16 133.05(12) . .
O1 Y2 O3 83.17(13) . 2_765
O1 Y2 O14 84.66(13) . .
O3 Y2 O14 78.86(12) 2_765 .
O1 Y2 O5 142.37(12) . 2_665
O3 Y2 O5 77.60(12) 2_765 2_665
O14 Y2 O5 122.05(12) . 2_665
O1 Y2 O10 94.08(13) . .
O3 Y2 O10 146.42(12) 2_765 .
O14 Y2 O10 134.39(12) . .
O5 Y2 O10 84.95(13) 2_665 .
O1 Y2 O7 77.49(12) . 2_665
O3 Y2 O7 78.60(12) 2_765 2_665
O14 Y2 O7 152.66(12) . 2_665
O5 Y2 O7 67.24(11) 2_665 2_665
O10 Y2 O7 68.19(12) . 2_665
O1 Y2 O15 152.66(14) . .
O3 Y2 O15 106.72(14) 2_765 .
O14 Y2 O15 72.80(13) . .
O5 Y2 O15 64.83(12) 2_665 .
O10 Y2 O15 90.97(14) . .
O7 Y2 O15 128.95(12) 2_665 .
O1 Y2 O8 80.19(15) . .
O3 Y2 O8 144.37(13) 2_765 .
O14 Y2 O8 68.43(12) . .
O5 Y2 O8 131.87(14) 2_665 .
O10 Y2 O8 66.47(12) . .
O7 Y2 O8 127.22(12) 2_665 .
O15 Y2 O8 77.28(15) . .
O1 P1 O2 112.3(2) . .
O1 P1 O3 114.7(2) . .
O2 P1 O3 112.8(2) . .
O1 P1 C1 103.5(2) . .
O2 P1 C1 105.4(2) . .
O3 P1 C1 106.9(2) . .
C1 N1 C2 111.3(4) . .
C1 N1 C6 113.3(4) . .
C2 N1 C6 110.5(4) . .
C1 N1 H1C 107.1 . .
C2 N1 H1C 107.1 . .
C6 N1 H1C 107.1 . .
P1 O1 Y2 159.7(2) . .
P1 O2 Y1 154.6(2) . .
P1 O3 Y2 139.8(2) . 2_765
C7 O4 Y1 118.3(3) . .
C7 O5 Y2 120.1(3) . 2_665
C8 O6 Y1 118.1(3) . .
C8 O7 Y2 118.9(3) . 2_665
C9 O8 Y2 119.9(3) . .
C9 O9 Y1 119.3(3) . 2_675
C10 O10 Y2 119.8(3) . .
C10 O11 Y1 118.5(3) . 2_675
C11 O12 Y1 118.7(3) . .
C11 O13 Y1 119.6(3) . 2_666
H17A O17 H17B 108.4 . .
N1 C1 P1 113.9(3) . .
N1 C1 H1A 108.8 . .
P1 C1 H1A 108.8 . .
N1 C1 H1B 108.8 . .
P1 C1 H1B 108.8 . .
H1A C1 H1B 107.7 . .
N1 C2 C3 111.1(4) . .
N1 C2 H2A 109.4 . .
C3 C2 H2A 109.4 . .
N1 C2 H2B 109.4 . .
C3 C2 H2B 109.4 . .
H2A C2 H2B 108.0 . .
C4 C3 C2 111.2(5) . .
C4 C3 H3A 109.4 . .
C2 C3 H3A 109.4 . .
C4 C3 H3B 109.4 . .
C2 C3 H3B 109.4 . .
H3A C3 H3B 108.0 . .
C3 C4 C5 110.6(5) . .
C3 C4 H4A 109.5 . .
C5 C4 H4A 109.5 . .
C3 C4 H4B 109.5 . .
C5 C4 H4B 109.5 . .
H4A C4 H4B 108.1 . .
C6 C5 C4 110.7(5) . .
C6 C5 H5A 109.5 . .
C4 C5 H5A 109.5 . .
C6 C5 H5B 109.5 . .
C4 C5 H5B 109.5 . .
H5A C5 H5B 108.1 . .
N1 C6 C5 110.2(4) . .
N1 C6 H6A 109.6 . .
C5 C6 H6A 109.6 . .
N1 C6 H6B 109.6 . .
C5 C6 H6B 109.6 . .
H6A C6 H6B 108.1 . .
O5 C7 O4 127.1(4) . .
O5 C7 C8 116.2(4) . .
O4 C7 C8 116.7(4) . .
O6 C8 O7 126.8(4) . .
O6 C8 C7 116.7(4) . .
O7 C8 C7 116.5(4) . .
O8 C9 O9 127.3(5) . .
O8 C9 C10 115.3(4) . .
O9 C9 C10 117.4(4) . .
O10 C10 O11 126.3(4) . .
O10 C10 C9 118.1(4) . .
O11 C10 C9 115.6(4) . .
O12 C11 O13 126.3(4) . .
O12 C11 C11 116.7(5) . 2_666
O13 C11 C11 117.0(5) . 2_666

loop_
_geom_bond_atom_site_label_1
_geom_bond_atom_site_label_2
_geom_bond_distance
_geom_bond_site_symmetry_2
Y1 O2 2.222(3) .
Y1 O9 2.336(3) 2_675
Y1 O13 2.369(3) 2_666
Y1 O6 2.372(3) .
Y1 O11 2.383(3) 2_675
Y1 O4 2.386(3) .
Y1 O12 2.411(3) .
Y1 O16 2.468(4) .
Y2 O1 2.220(3) .
Y2 O3 2.327(3) 2_765
Y2 O14 2.345(4) .
Y2 O5 2.386(3) 2_665
Y2 O10 2.395(4) .
Y2 O7 2.420(3) 2_665
Y2 O15 2.446(4) .
Y2 O8 2.435(4) .
P1 O1 1.511(4) .
P1 O2 1.513(3) .
P1 O3 1.523(3) .
P1 C1 1.835(5) .
N1 C1 1.489(6) .
N1 C2 1.504(6) .
N1 C6 1.504(6) .
N1 H1C 0.9100 .
O3 Y2 2.327(3) 2_765
O4 C7 1.251(6) .
O5 C7 1.241(6) .
O5 Y2 2.386(3) 2_665
O6 C8 1.254(6) .
O7 C8 1.247(6) .
O7 Y2 2.420(3) 2_665
O8 C9 1.248(6) .
O9 C9 1.257(6) .
O9 Y1 2.336(3) 2_675
O10 C10 1.243(6) .
O11 C10 1.269(5) .
O11 Y1 2.383(3) 2_675
O12 C11 1.250(5) .
O13 C11 1.260(5) .
O13 Y1 2.369(3) 2_666
O17 H17A 0.8500 .
O17 H17B 0.8499 .
C1 H1A 0.9700 .
C1 H1B 0.9700 .
C2 C3 1.514(7) .
C2 H2A 0.9700 .
C2 H2B 0.9700 .
C3 C4 1.514(9) .
C3 H3A 0.9700 .
C3 H3B 0.9700 .
C4 C5 1.528(9) .
C4 H4A 0.9700 .
C4 H4B 0.9700 .
C5 C6 1.518(7) .
C5 H5A 0.9700 .
C5 H5B 0.9700 .
C6 H6A 0.9700 .
C6 H6B 0.9700 .
C7 C8 1.553(6) .
C9 C10 1.527(7) .
C11 C11 1.534(8) 2_666

loop_
_geom_torsion_atom_site_label_1
_geom_torsion_atom_site_label_2
_geom_torsion_atom_site_label_3
_geom_torsion_atom_site_label_4
_geom_torsion
_geom_torsion_site_symmetry_1
_geom_torsion_site_symmetry_4
O2 P1 O1 Y2 -144.5(6) . .
O3 P1 O1 Y2 -13.9(7) . .
C1 P1 O1 Y2 102.2(7) . .
O3 Y2 O1 P1 53.1(6) 2_765 .
O14 Y2 O1 P1 -26.3(6) . .
O5 Y2 O1 P1 112.5(6) 2_665 .
O10 Y2 O1 P1 -160.5(6) . .
O7 Y2 O1 P1 132.9(7) 2_665 .
O15 Y2 O1 P1 -60.5(8) . .
O8 Y2 O1 P1 -95.3(7) . .
O1 P1 O2 Y1 -25.0(6) . .
O3 P1 O2 Y1 -156.5(4) . .
C1 P1 O2 Y1 87.1(5) . .
O9 Y1 O2 P1 -48.4(6) 2_675 .
O13 Y1 O2 P1 -152.8(5) 2_666 .
O6 Y1 O2 P1 72.6(5) . .
O11 Y1 O2 P1 -80.5(5) 2_675 .
O4 Y1 O2 P1 125.2(5) . .
O12 Y1 O2 P1 143.7(5) . .
O16 Y1 O2 P1 3.5(5) . .
O1 P1 O3 Y2 -89.9(3) . 2_765
O2 P1 O3 Y2 40.4(4) . 2_765
C1 P1 O3 Y2 155.9(3) . 2_765
O2 Y1 O4 C7 -65.8(4) . .
O9 Y1 O4 C7 109.6(4) 2_675 .
O13 Y1 O4 C7 -154.3(4) 2_666 .
O6 Y1 O4 C7 -7.5(3) . .
O11 Y1 O4 C7 148.2(3) 2_675 .
O12 Y1 O4 C7 -84.2(3) . .
O16 Y1 O4 C7 47.0(4) . .
O2 Y1 O6 C8 165.7(3) . .
O9 Y1 O6 C8 -52.0(4) 2_675 .
O13 Y1 O6 C8 57.8(4) 2_666 .
O11 Y1 O6 C8 -128.9(3) 2_675 .
O4 Y1 O6 C8 11.3(3) . .
O12 Y1 O6 C8 92.6(3) . .
O16 Y1 O6 C8 -116.9(4) . .
O1 Y2 O8 C9 -96.5(4) . .
O3 Y2 O8 C9 -159.9(4) 2_765 .
O14 Y2 O8 C9 175.4(5) . .
O5 Y2 O8 C9 61.0(5) 2_665 .
O10 Y2 O8 C9 2.3(4) . .
O7 Y2 O8 C9 -30.6(5) 2_665 .
O15 Y2 O8 C9 99.0(4) . .
O1 Y2 O10 C10 72.1(4) . .
O3 Y2 O10 C10 155.9(3) 2_765 .
O14 Y2 O10 C10 -14.5(5) . .
O5 Y2 O10 C10 -145.7(4) 2_665 .
O7 Y2 O10 C10 146.9(4) 2_665 .
O15 Y2 O10 C10 -81.0(4) . .
O8 Y2 O10 C10 -5.4(4) . .
O2 Y1 O12 C11 111.5(4) . .
O9 Y1 O12 C11 -53.7(4) 2_675 .
O13 Y1 O12 C11 3.4(3) 2_666 .
O6 Y1 O12 C11 -149.6(4) . .
O11 Y1 O12 C11 54.0(4) 2_675 .
O4 Y1 O12 C11 -78.0(3) . .
O16 Y1 O12 C11 171.0(3) . .
C2 N1 C1 P1 -171.0(3) . .
C6 N1 C1 P1 63.7(5) . .
O1 P1 C1 N1 148.3(4) . .
O2 P1 C1 N1 30.1(4) . .
O3 P1 C1 N1 -90.2(4) . .
C1 N1 C2 C3 175.3(5) . .
C6 N1 C2 C3 -57.9(6) . .
N1 C2 C3 C4 56.0(6) . .
C2 C3 C4 C5 -54.7(6) . .
C3 C4 C5 C6 55.7(7) . .
C1 N1 C6 C5 -175.6(4) . .
C2 N1 C6 C5 58.6(6) . .
C4 C5 C6 N1 -57.7(6) . .
Y2 O5 C7 O4 166.5(4) 2_665 .
Y2 O5 C7 C8 -12.2(5) 2_665 .
Y1 O4 C7 O5 -174.8(4) . .
Y1 O4 C7 C8 3.8(5) . .
Y1 O6 C8 O7 164.5(4) . .
Y1 O6 C8 C7 -13.5(5) . .
Y2 O7 C8 O6 -176.6(4) 2_665 .
Y2 O7 C8 C7 1.5(5) 2_665 .
O5 C7 C8 O6 -174.7(4) . .
O4 C7 C8 O6 6.6(6) . .
O5 C7 C8 O7 7.0(6) . .
O4 C7 C8 O7 -171.7(4) . .
Y2 O8 C9 O9 179.9(4) . .
Y2 O8 C9 C10 0.3(6) . .
Y1 O9 C9 O8 -169.9(4) 2_675 .
Y1 O9 C9 C10 9.7(6) 2_675 .
Y2 O10 C10 O11 -172.3(4) . .
Y2 O10 C10 C9 7.6(6) . .
Y1 O11 C10 O10 177.8(4) 2_675 .
Y1 O11 C10 C9 -2.1(5) 2_675 .
O8 C9 C10 O10 -5.3(7) . .
O9 C9 C10 O10 175.1(5) . .
O8 C9 C10 O11 174.7(5) . .
O9 C9 C10 O11 -5.0(7) . .
Y1 O12 C11 O13 177.3(4) . .
Y1 O12 C11 C11 -3.4(6) . 2_666
Y1 O13 C11 O12 176.8(4) 2_666 .
Y1 O13 C11 C11 -2.6(7) 2_666 2_666
